data_2240618
loop_
_publ_author_name
'Knopf, Kevin M.'
'Crundwell, Guy'
'Westcott, Barry L.'

_publ_section_title
;
 Crystal structure of hexaaquadichloridoytterbium(III) chloride
;
_journal_coeditor_code BR2249
_journal_issue 6
_journal_name_full 'Acta Crystallographica Section E'
_journal_page_first i5
_journal_paper_doi 10.1107/S2056989015008488
_journal_volume 71
_journal_year 2015
_chemical_formula_iupac '[Yb Cl2 (H2 O1)6] Cl'
_chemical_formula_structural '[Yb Cl2 H12 O6] Cl'
_chemical_formula_sum 'Cl3 H12 O6 Yb'
_chemical_formula_weight 387.49
_chemical_melting_point 350
_chemical_name_common
;
Ytterbium (III) Chloride Hexahydrate
;
_chemical_name_systematic
;
Hexaaquadichloridoytterbium(III) chloride
;
_space_group_crystal_system monoclinic
_space_group_IT_number 13
_space_group_name_Hall '-P 2yc'
_space_group_name_H-M_alt 'P 1 2/c 1'
_symmetry_space_group_name_Hall '-P 2yc'
_symmetry_space_group_name_H-M 'P 1 2/c 1'
_atom_sites_solution_hydrogens difmap
_cell_angle_alpha 90
_cell_angle_beta 131.45(2)
_cell_angle_gamma 90
_cell_formula_units_Z 2
_cell_length_a 7.8158(11)
_cell_length_b 6.4651(3)
_cell_length_c 12.7250(18)
_cell_measurement_reflns_used 7486
_cell_measurement_temperature 110(2)
_cell_measurement_theta_max 33.7730
_cell_measurement_theta_min 4.9020
_cell_volume 481.95(18)
_computing_cell_refinement
;
CrysAlis RED (Oxford Diffraction, 2009)
;
_computing_data_collection
;
CrysAlis CCD (Oxford Diffraction, 2009)
;
_computing_data_reduction
;
CrysAlis RED (Oxford Diffraction, 2009)
;
_computing_molecular_graphics
;
PLATON (Spek, 2009) and ORTEP-3 for Windows (Farrugia, 2012)
(Farrugia, 2012)
;
_computing_publication_material
;
SHELXL2014 (Sheldrick, 2015)
;
_computing_structure_refinement
;
SHELXL2014 (Sheldrick, 2015)
;
_computing_structure_solution
;
SHELXS2014 (Sheldrick, 2008)
;
_diffrn_ambient_temperature 110(2)
_diffrn_detector_area_resol_mean 16.1790
_diffrn_measured_fraction_theta_full 0.994
_diffrn_measured_fraction_theta_max 0.943
_diffrn_measurement_device_type 'Oxford Diffraction Xcalibur Sapphire3'
_diffrn_measurement_method '\w scans'
_diffrn_radiation_monochromator graphite
_diffrn_radiation_source 'fine-focus sealed tube'
_diffrn_radiation_type MoK\a
_diffrn_radiation_wavelength 0.71073
_diffrn_reflns_av_R_equivalents 0.0424
_diffrn_reflns_limit_h_max 12
_diffrn_reflns_limit_h_min -11
_diffrn_reflns_limit_k_max 9
_diffrn_reflns_limit_k_min -9
_diffrn_reflns_limit_l_max 19
_diffrn_reflns_limit_l_min -19
_diffrn_reflns_number 12358
_diffrn_reflns_theta_full 29.000
_diffrn_reflns_theta_max 33.659
_diffrn_reflns_theta_min 4.274
_exptl_absorpt_coefficient_mu 10.515
_exptl_absorpt_correction_T_max 0.268
_exptl_absorpt_correction_T_min 0.187
_exptl_absorpt_correction_type multi-scan
_exptl_absorpt_process_details
;
(CrysAlis PRO; Oxford Diffraction, 2009)
;
_exptl_crystal_colour 'light pink'
_exptl_crystal_density_diffrn 2.671
_exptl_crystal_description block
_exptl_crystal_F_000 362
_exptl_crystal_size_max 0.24
_exptl_crystal_size_mid 0.18
_exptl_crystal_size_min 0.17
_refine_diff_density_max 0.910
_refine_diff_density_min -0.961
_refine_ls_extinction_coef 0.0602(13)
_refine_ls_extinction_expression Fc^*^=kFc[1+0.001xFc^2^\l^3^/sin(2\q)]^-1/4^
_refine_ls_extinction_method
;
SHELXL2014 (Sheldrick, 2015)
;
_refine_ls_goodness_of_fit_ref 1.117
_refine_ls_hydrogen_treatment constr
_refine_ls_matrix_type full
_refine_ls_number_parameters 51
_refine_ls_number_reflns 1806
_refine_ls_number_restraints 0
_refine_ls_restrained_S_all 1.117
_refine_ls_R_factor_all 0.0186
_refine_ls_R_factor_gt 0.0178
_refine_ls_shift/su_max 0.001
_refine_ls_shift/su_mean 0.000
_refine_ls_structure_factor_coef Fsqd
_refine_ls_weighting_details 'w=1/[\s^2^(Fo^2^)+(0.0207P)^2^] where P=(Fo^2^+2Fc^2^)/3'
_refine_ls_weighting_scheme calc
_refine_ls_wR_factor_gt 0.0406
_refine_ls_wR_factor_ref 0.0410
_reflns_number_gt 1762
_reflns_number_total 1806
_reflns_threshold_expression I>2\s(I)
_cod_data_source_file br2249sup1.cf
_cod_data_source_block I
_cod_original_cell_volume 481.92(16)
_cod_database_code 2240618
_shelx_space_group_comment
;
The symmetry employed for this shelxl refinement is uniquely defined
by the following loop, which should always be used as a source of
symmetry information in preference to the above space-group names.
They are only intended as comments.
;

loop_
_space_group_symop_operation_xyz
'x, y, z'
'-x, y, -z+1/2'
'-x, -y, -z'
'x, -y, z-1/2'

loop_
_atom_site_type_symbol
_atom_site_label
_atom_site_fract_x
_atom_site_fract_y
_atom_site_fract_z
_atom_site_U_iso_or_equiv
_atom_site_adp_type
_atom_site_calc_flag
_atom_site_occupancy
Yb Yb1 0.5000 0.65776(2) 0.7500 0.01599(6) Uani d 1
Cl Cl1 0.32165(12) 0.34336(8) 0.56141(7) 0.02594(12) Uani d 1
Cl Cl2 0.0000 -0.12652(14) 0.2500 0.02883(16) Uani d 1
O O1 0.1817(3) 0.5542(3) 0.71889(19) 0.0266(3) Uani d 1
H H1A 0.1626 0.4279 0.7416 0.040 Uiso d 1
H H1B 0.0569 0.6336 0.6823 0.040 Uiso d 1
O O2 0.7626(3) 0.9242(3) 0.85341(19) 0.0276(3) Uani d 1
H H2A 0.7791 1.0181 0.9087 0.041 Uiso d 1
H H2B 0.8611 0.9467 0.8434 0.041 Uiso d 1
O O3 0.5420(3) 0.8002(3) 0.93497(19) 0.0273(3) Uani d 1
H H3A 0.6709 0.8455 1.0145 0.041 Uiso d 1
H H3B 0.4315 0.8170 0.9361 0.041 Uiso d 1

loop_
_atom_site_aniso_label
_atom_site_aniso_U_11
_atom_site_aniso_U_22
_atom_site_aniso_U_33
_atom_site_aniso_U_12
_atom_site_aniso_U_13
_atom_site_aniso_U_23
Yb1 0.01594(8) 0.01718(8) 0.01703(8) 0.000 0.01184(6) 0.000
Cl1 0.0283(3) 0.0258(3) 0.0251(3) -0.00427(18) 0.0183(2) -0.00488(18)
Cl2 0.0271(4) 0.0336(4) 0.0299(4) 0.000 0.0206(4) 0.000
O1 0.0229(8) 0.0278(8) 0.0343(9) -0.0001(6) 0.0212(8) 0.0043(7)
O2 0.0293(9) 0.0262(8) 0.0359(9) -0.0096(7) 0.0253(8) -0.0098(7)
O3 0.0310(9) 0.0331(8) 0.0246(8) -0.0050(7) 0.0213(8) -0.0061(7)

loop_
_atom_type_symbol
_atom_type_description
_atom_type_scat_dispersion_real
_atom_type_scat_dispersion_imag
_atom_type_scat_source
H H 0.0000 0.0000 'International Tables Vol C Tables 4.2.6.8 and 6.1.1.4'
O O 0.0106 0.0060 'International Tables Vol C Tables 4.2.6.8 and 6.1.1.4'
Cl Cl 0.1484 0.1585 'International Tables Vol C Tables 4.2.6.8 and 6.1.1.4'
Yb Yb -0.3850 5.5486 'International Tables Vol C Tables 4.2.6.8 and 6.1.1.4'

loop_
_geom_angle_atom_site_label_1
_geom_angle_atom_site_label_2
_geom_angle_atom_site_label_3
_geom_angle_site_symmetry_1
_geom_angle_site_symmetry_3
_geom_angle
O2 Yb1 O2 2_656 . 83.56(10)
O2 Yb1 O3 2_656 2_656 69.72(6)
O2 Yb1 O3 . 2_656 76.09(7)
O2 Yb1 O3 2_656 . 76.09(7)
O2 Yb1 O3 . . 69.72(6)
O3 Yb1 O3 2_656 . 133.64(9)
O2 Yb1 O1 2_656 2_656 138.85(6)
O2 Yb1 O1 . 2_656 70.92(6)
O3 Yb1 O1 2_656 2_656 73.06(7)
O3 Yb1 O1 . 2_656 121.09(7)
O2 Yb1 O1 2_656 . 70.92(6)
O2 Yb1 O1 . . 138.85(6)
O3 Yb1 O1 2_656 . 121.09(7)
O3 Yb1 O1 . . 73.06(7)
O1 Yb1 O1 2_656 . 146.79(9)
O2 Yb1 Cl1 2_656 2_656 143.38(5)
O2 Yb1 Cl1 . 2_656 108.15(6)
O3 Yb1 Cl1 2_656 2_656 146.11(5)
O3 Yb1 Cl1 . 2_656 75.99(5)
O1 Yb1 Cl1 2_656 2_656 76.75(5)
O1 Yb1 Cl1 . 2_656 78.60(5)
O2 Yb1 Cl1 2_656 . 108.14(6)
O2 Yb1 Cl1 . . 143.38(5)
O3 Yb1 Cl1 2_656 . 75.99(5)
O3 Yb1 Cl1 . . 146.11(5)
O1 Yb1 Cl1 2_656 . 78.60(5)
O1 Yb1 Cl1 . . 76.75(5)
Cl1 Yb1 Cl1 2_656 . 83.34(3)
Yb1 O1 H1A . . 125.5
Yb1 O1 H1B . . 125.7
H1A O1 H1B . . 108.8
Yb1 O2 H2A . . 125.4
Yb1 O2 H2B . . 125.4
H2A O2 H2B . . 109.2
Yb1 O3 H3A . . 125.4
Yb1 O3 H3B . . 125.4
H3A O3 H3B . . 109.2

loop_
_geom_bond_atom_site_label_1
_geom_bond_atom_site_label_2
_geom_bond_site_symmetry_2
_geom_bond_distance
Yb1 O2 2_656 2.3101(17)
Yb1 O2 . 2.3101(17)
Yb1 O3 2_656 2.3392(17)
Yb1 O3 . 2.3392(17)
Yb1 O1 2_656 2.3433(16)
Yb1 O1 . 2.3434(17)
Yb1 Cl1 2_656 2.7211(7)
Yb1 Cl1 . 2.7212(7)

loop_
_geom_hbond_atom_site_label_D
_geom_hbond_atom_site_label_H
_geom_hbond_atom_site_label_A
_geom_hbond_site_symmetry_A
_geom_hbond_distance_DH
_geom_hbond_distance_HA
_geom_hbond_distance_DA
_geom_hbond_angle_DHA
O1 H1A Cl2 3_556 0.91 2.37 3.2499(19) 163.3
O1 H1B Cl1 3_566 0.91 2.50 3.171(2) 130.9
O2 H2A Cl1 2_666 0.87 2.36 3.1460(18) 149.6
O2 H2B Cl2 3_666 0.87 2.38 3.1806(18) 153.5
O3 H3A Cl2 1_666 0.88 2.33 3.179(2) 162.5
O3 H3B Cl1 4_566 0.88 2.48 3.1758(19) 136.0

_cod_database_fobs_code 2240618
